data_7100485
loop_
_publ_author_name
'Archan Dey'
'Gautam R. Desiraju'

_publ_section_title
;
Correlation between molecular
dipole moment and centrosymmetry
in some crystalline diphenyl ethers.
;
_journal_name_full 'Chemical Communications'
_journal_paper_doi 10.1039/b502516h
_journal_year 2005
_chemical_formula_moiety 'C14 H14 N2 O3'
_chemical_formula_sum 'C14 H14 N2 O3'
_chemical_formula_weight 258.27
_chemical_melting_point 216
_chemical_name_common 'Aniline, N,N-dimethyl-p-(p-nitrophenoxy)'
_space_group_IT_number 14
_symmetry_cell_setting monoclinic
_symmetry_space_group_name_Hall '-P 2yn'
_symmetry_space_group_name_H-M 'P 1 21/n 1'
_cell_angle_alpha 90.00
_cell_angle_beta 90.208(2)
_cell_angle_gamma 90.00
_cell_formula_units_Z 4
_cell_length_a 5.8340(9)
_cell_length_b 28.698(4)
_cell_length_c 7.6833(12)
_cell_measurement_temperature 298(2)
_cell_volume 1286.3(3)
_diffrn_ambient_temperature 298(2)
_exptl_crystal_density_diffrn 1.334
_cod_depositor_comments
;
The following automatic conversions were performed:
'_symmetry_cell_setting' value 'Monoclinic' changed to 'monoclinic'
according to '/home/saulius/struct/CIF-dictionaries/cif_core.dic'
dictionary named 'cif_core.dic' version 2.4.1 from 2010-06-29.

Automatic conversion script
Id: cif_fix_enum 1527 2010-12-29 10:47:43Z saulius 
;
_cod_original_sg_symbol_H-M 'P 21/n'
_cod_database_code 7100485

loop_
_symmetry_equiv_pos_as_xyz
'x, y, z'
'-x+1/2, y+1/2, -z+1/2'
'-x, -y, -z'
'x-1/2, -y-1/2, z-1/2'

loop_
_atom_site_label
_atom_site_type_symbol
_atom_site_fract_x
_atom_site_fract_y
_atom_site_fract_z
_atom_site_U_iso_or_equiv
_atom_site_adp_type
_atom_site_occupancy
_atom_site_symmetry_multiplicity
_atom_site_calc_flag
_atom_site_refinement_flags
_atom_site_disorder_assembly
_atom_site_disorder_group
O1 O 0.66453(18) 0.24800(3) 0.18053(15) 0.0559(3) Uani 1 1 d . . .
C1 C 0.6767(3) 0.16901(5) 0.1158(2) 0.0513(4) Uani 1 1 d . . .
H1 H 0.5401 0.1730 0.0548 0.062 Uiso 1 1 calc R . .
C2 C 0.9819(3) 0.30063(5) 0.1177(2) 0.0490(4) Uani 1 1 d . . .
H2 H 1.0592 0.2773 0.0576 0.059 Uiso 1 1 calc R . .
C3 C 0.9821(3) 0.20132(5) 0.2889(2) 0.0484(4) Uani 1 1 d . . .
H3 H 1.0501 0.2268 0.3435 0.058 Uiso 1 1 calc R . .
C4 C 1.0806(3) 0.15774(5) 0.3003(2) 0.0503(4) Uani 1 1 d . . .
H4 H 1.2159 0.1535 0.3627 0.060 Uiso 1 1 calc R . .
C5 C 0.6647(3) 0.32526(5) 0.2873(2) 0.0500(4) Uani 1 1 d . . .
H5 H 0.5271 0.3186 0.3428 0.060 Uiso 1 1 calc R . .
C6 C 1.0715(2) 0.34492(5) 0.1249(2) 0.0488(4) Uani 1 1 d . . .
H6 H 1.2097 0.3511 0.0695 0.059 Uiso 1 1 calc R . .
C7 C 0.7751(3) 0.12578(6) 0.1268(2) 0.0542(4) Uani 1 1 d . . .
H7 H 0.7066 0.1003 0.0732 0.065 Uiso 1 1 calc R . .
C8 C 0.7528(3) 0.36978(6) 0.2939(2) 0.0507(4) Uani 1 1 d . . .
H8 H 0.6727 0.3928 0.3532 0.061 Uiso 1 1 calc R . .
C9 C 0.9602(3) 0.38105(5) 0.21333(19) 0.0456(4) Uani 1 1 d . . .
N1 N 1.0531(2) 0.42528(4) 0.22429(19) 0.0590(4) Uani 1 1 d . . .
C10 C 0.7781(2) 0.29075(5) 0.19946(19) 0.0445(4) Uani 1 1 d . . .
C11 C 0.9775(3) 0.12063(5) 0.2188(2) 0.0485(4) Uani 1 1 d . . .
N2 N 1.0854(3) 0.07497(5) 0.2293(2) 0.0664(4) Uani 1 1 d . . .
C12 C 0.7802(2) 0.20672(5) 0.19514(19) 0.0435(4) Uani 1 1 d . . .
O2 O 0.9957(3) 0.04253(5) 0.1548(2) 0.1016(6) Uani 1 1 d . . .
C13 C 1.2357(3) 0.43842(6) 0.1068(3) 0.0771(6) Uani 1 1 d . . .
H13A H 1.3598 0.4167 0.1175 0.116 Uiso 1 1 calc R . .
H13B H 1.2890 0.4691 0.1357 0.116 Uiso 1 1 calc R . .
H13C H 1.1791 0.4382 -0.0107 0.116 Uiso 1 1 calc R . .
O3 O 1.2631(3) 0.07115(5) 0.3102(3) 0.1142(7) Uani 1 1 d . . .
C14 C 0.9137(4) 0.46321(6) 0.2875(3) 0.0874(7) Uani 1 1 d . . .
H14A H 0.7820 0.4669 0.2134 0.131 Uiso 1 1 calc R . .
H14B H 1.0018 0.4915 0.2870 0.131 Uiso 1 1 calc R . .
H14C H 0.8646 0.4565 0.4039 0.131 Uiso 1 1 calc R . .

loop_
_atom_site_aniso_label
_atom_site_aniso_U_11
_atom_site_aniso_U_22
_atom_site_aniso_U_33
_atom_site_aniso_U_23
_atom_site_aniso_U_13
_atom_site_aniso_U_12
O1 0.0494(6) 0.0449(7) 0.0735(8) 0.0056(5) -0.0108(5) -0.0013(5)
C1 0.0485(9) 0.0536(10) 0.0516(10) 0.0006(7) -0.0051(7) -0.0105(7)
C2 0.0515(9) 0.0433(8) 0.0522(9) -0.0020(7) 0.0042(7) 0.0064(7)
C3 0.0565(9) 0.0417(8) 0.0470(9) -0.0037(7) -0.0095(7) -0.0036(7)
C4 0.0535(9) 0.0471(9) 0.0503(9) 0.0001(7) -0.0079(7) 0.0004(7)
C5 0.0469(8) 0.0547(10) 0.0485(9) 0.0081(7) 0.0031(7) 0.0064(7)
C6 0.0460(8) 0.0479(9) 0.0525(10) 0.0021(7) 0.0046(7) 0.0011(7)
C7 0.0600(10) 0.0494(9) 0.0532(10) -0.0071(8) 0.0026(8) -0.0164(8)
C8 0.0589(9) 0.0461(9) 0.0472(9) -0.0008(7) 0.0046(7) 0.0108(7)
C9 0.0537(9) 0.0425(9) 0.0406(8) 0.0029(6) -0.0061(7) 0.0040(7)
N1 0.0735(9) 0.0410(8) 0.0625(9) -0.0031(6) 0.0008(7) -0.0027(7)
C10 0.0468(8) 0.0406(8) 0.0460(8) 0.0054(7) -0.0077(7) 0.0023(6)
C11 0.0565(9) 0.0395(8) 0.0496(9) 0.0005(7) 0.0085(7) -0.0010(7)
N2 0.0778(11) 0.0431(9) 0.0783(11) -0.0030(7) 0.0102(9) 0.0023(8)
C12 0.0472(8) 0.0432(8) 0.0403(8) 0.0043(6) 0.0020(6) -0.0040(6)
O2 0.1166(12) 0.0456(8) 0.1426(15) -0.0218(9) -0.0073(10) -0.0034(8)
C13 0.0718(12) 0.0529(11) 0.1067(17) 0.0035(10) 0.0082(11) -0.0119(9)
O3 0.1111(12) 0.0661(10) 0.1650(18) -0.0150(10) -0.0444(12) 0.0318(9)
C14 0.1090(16) 0.0459(11) 0.1073(18) -0.0142(11) 0.0212(13) -0.0033(11)

loop_
_geom_bond_atom_site_label_1
_geom_bond_atom_site_label_2
_geom_bond_distance
_geom_bond_site_symmetry_2
_geom_bond_publ_flag
O1 C12 1.3678(17) . ?
O1 C10 1.4017(17) . ?
C1 C7 1.369(2) . ?
C1 C12 1.380(2) . ?
C1 H1 0.9300 . ?
C2 C6 1.375(2) . ?
C2 C10 1.376(2) . ?
C2 H2 0.9300 . ?
C3 C4 1.379(2) . ?
C3 C12 1.387(2) . ?
C3 H3 0.9300 . ?
C4 C11 1.373(2) . ?
C4 H4 0.9300 . ?
C5 C10 1.370(2) . ?
C5 C8 1.378(2) . ?
C5 H5 0.9300 . ?
C6 C9 1.400(2) . ?
C6 H6 0.9300 . ?
C7 C11 1.382(2) . ?
C7 H7 0.9300 . ?
C8 C9 1.399(2) . ?
C8 H8 0.9300 . ?
C9 N1 1.3825(19) . ?
N1 C14 1.444(2) . ?
N1 C13 1.449(2) . ?
C11 N2 1.456(2) . ?
N2 O2 1.2110(19) . ?
N2 O3 1.212(2) . ?
C13 H13A 0.9600 . ?
C13 H13B 0.9600 . ?
C13 H13C 0.9600 . ?
C14 H14A 0.9600 . ?
C14 H14B 0.9600 . ?
C14 H14C 0.9600 . ?

loop_
_cod_related_entry_id
_cod_related_entry_database
_cod_related_entry_code
1 ChemSpider 21150418
